data_4313723
loop_
_publ_author_name
'Nadezhda A. Bokach'
'Vadim Yu. Kukushkin'
'Matti Haukka'
'Jo\~ao J. R. Fra\'usto da Silva'
'Armando J. L. Pombeiro'

_publ_section_title
;
 Pop-the-Cork Strategy in Synthetic Utilization of Imines: Stabilization
 by Complexation and Activation via Liberation of the Ligated Species
;
_journal_name_full 'Inorganic Chemistry'
_journal_page_first 3602
_journal_page_last 3608
_journal_paper_doi 10.1021/ic034086j
_journal_volume 42
_journal_year 2003
_chemical_formula_sum 'C10 H20 Cl4 N4 O2 Pt'
_chemical_formula_weight 565.19
_chemical_name_common trans-[PtCl4{Z-NH=C(Et)NHC(Me)=O}2]
_space_group_IT_number 86
_symmetry_cell_setting tetragonal
_symmetry_space_group_name_Hall '-P 4bc'
_symmetry_space_group_name_H-M 'P 42/n :2'
_atom_sites_solution_hydrogens geom
_atom_sites_solution_primary direct
_atom_sites_solution_secondary difmap
_audit_creation_method SHELXL-97
_cell_angle_alpha 90.00
_cell_angle_beta 90.00
_cell_angle_gamma 90.00
_cell_formula_units_Z 4
_cell_length_a 14.9692(2)
_cell_length_b 14.9692(2)
_cell_length_c 8.6265(2)
_cell_measurement_temperature 150(2)
_cell_volume 1933.00(6)
_computing_cell_refinement 'Denzo/Scalepack (Otwinowski & Minor, 1997)'
_computing_data_collection 'Collect (Nonius BV, 1997-2000)'
_computing_data_reduction 'Denzo/Scalepack (Otwinowski & Minor, 1997)'
_computing_molecular_graphics 'XP in SHELXTL v.5.1 (Bruker Axs, 1998)'
_computing_publication_material SHELXL-97
_computing_structure_refinement 'SHELXL-97 (Sheldrick, 1997)'
_computing_structure_solution 'SHELXS-97 (Sheldrick, 1990)'
_diffrn_ambient_temperature 150(2)
_diffrn_detector_area_resol_mean 9
_diffrn_measured_fraction_theta_full 0.998
_diffrn_measured_fraction_theta_max 0.998
_diffrn_measurement_device '95mm CCD camera on \k-goniostat'
_diffrn_measurement_device_type KappaCCD
_diffrn_measurement_method CCD
_diffrn_radiation_monochromator 'horizonally mounted graphite crystal'
_diffrn_radiation_source 'fine-focus sealed tube'
_diffrn_radiation_type MoK\a
_diffrn_radiation_wavelength 0.71073
_diffrn_reflns_av_R_equivalents 0.0535
_diffrn_reflns_av_sigmaI/netI 0.0300
_diffrn_reflns_limit_h_max 19
_diffrn_reflns_limit_h_min -19
_diffrn_reflns_limit_k_max 19
_diffrn_reflns_limit_k_min -19
_diffrn_reflns_limit_l_max 11
_diffrn_reflns_limit_l_min -11
_diffrn_reflns_number 24807
_diffrn_reflns_theta_full 27.48
_diffrn_reflns_theta_max 27.48
_diffrn_reflns_theta_min 3.60
_exptl_absorpt_coefficient_mu 7.818
_exptl_absorpt_correction_T_max 0.15193
_exptl_absorpt_correction_T_min 0.11842
_exptl_absorpt_correction_type multi-scan
_exptl_absorpt_process_details 'Xprep in Shelxtl v. 5.1 (Bruker AXS, 1998)'
_exptl_crystal_colour yellow
_exptl_crystal_density_diffrn 1.942
_exptl_crystal_density_method 'not measured'
_exptl_crystal_description needle
_exptl_crystal_F_000 1080
_exptl_crystal_size_max 0.30
_exptl_crystal_size_mid 0.10
_exptl_crystal_size_min 0.10
_refine_diff_density_max 0.441
_refine_diff_density_min -0.673
_refine_diff_density_rms 0.105
_refine_ls_extinction_method none
_refine_ls_goodness_of_fit_ref 1.157
_refine_ls_hydrogen_treatment constr
_refine_ls_matrix_type full
_refine_ls_number_parameters 99
_refine_ls_number_reflns 2223
_refine_ls_number_restraints 0
_refine_ls_restrained_S_all 1.157
_refine_ls_R_factor_all 0.0537
_refine_ls_R_factor_gt 0.0300
_refine_ls_shift/su_max 0.000
_refine_ls_shift/su_mean 0.000
_refine_ls_structure_factor_coef Fsqd
_refine_ls_weighting_details 'calc w=1/[\s^2^(Fo^2^)+(0.0000P)^2^+6.4597P] where P=(Fo^2^+2Fc^2^)/3'
_refine_ls_weighting_scheme calc
_refine_ls_wR_factor_gt 0.0519
_refine_ls_wR_factor_ref 0.0580
_reflns_number_gt 1542
_reflns_number_total 2223
_reflns_threshold_expression >2sigma(I)
_cod_data_source_file ic034086jsi20030127_044815_2.cif
_cod_data_source_block structure_9
_cod_depositor_comments
;
The following automatic conversions were performed:

data name '_atom_site_symetry_multiplicity' was replaced with
'_atom_site_symmetry_multiplicity' as specified in the replacement
file 'data/replacement-values/replacement_tags.lst'.

Automatic conversion script
Id: cif_correct_tags 9268 2022-04-12 08:56:07Z antanas 
;
_cod_original_sg_symbol_H-M 'P 42/n'
_cod_database_code 4313723

loop_
_symmetry_equiv_pos_as_xyz
'x, y, z'
'-x+1/2, -y+1/2, z'
'-y, x+1/2, z+1/2'
'y+1/2, -x, z+1/2'
'-x, -y, -z'
'x-1/2, y-1/2, -z'
'y, -x-1/2, -z-1/2'
'-y-1/2, x, -z-1/2'

loop_
_atom_site_label
_atom_site_type_symbol
_atom_site_fract_x
_atom_site_fract_y
_atom_site_fract_z
_atom_site_U_iso_or_equiv
_atom_site_adp_type
_atom_site_occupancy
_atom_site_symmetry_multiplicity
_atom_site_calc_flag
_atom_site_refinement_flags
_atom_site_disorder_assembly
_atom_site_disorder_group
Pt1 Pt 0.5000 0.5000 0.0000 0.01916(8) Uani 1 2 d S . .
Cl1 Cl 0.42394(8) 0.55888(9) 0.21089(13) 0.0282(3) Uani 1 1 d . . .
Cl2 Cl 0.40940(8) 0.37396(8) 0.00500(16) 0.0300(3) Uani 1 1 d . . .
N1 N 0.5944(3) 0.4400(3) 0.1313(4) 0.0217(9) Uani 1 1 d . . .
H1 H 0.6489 0.4486 0.0961 0.026 Uiso 1 1 calc R . .
N2 N 0.5148(3) 0.3833(3) 0.3361(5) 0.0257(10) Uani 1 1 d . . .
H2 H 0.4714 0.4191 0.3065 0.031 Uiso 1 1 calc R . .
O1 O 0.5468(2) 0.2731(2) 0.5104(4) 0.0315(8) Uani 1 1 d . . .
C1 C 0.5924(3) 0.3918(3) 0.2556(5) 0.0215(10) Uani 1 1 d . . .
C2 C 0.6769(3) 0.3466(3) 0.3096(5) 0.0244(11) Uani 1 1 d . . .
H2A H 0.6641 0.2828 0.3303 0.029 Uiso 1 1 calc R . .
H2B H 0.7219 0.3494 0.2257 0.029 Uiso 1 1 calc R . .
C3 C 0.7152(4) 0.3882(4) 0.4532(6) 0.0364(13) Uani 1 1 d . . .
H3A H 0.7259 0.4519 0.4349 0.055 Uiso 1 1 calc R . .
H3B H 0.7718 0.3588 0.4794 0.055 Uiso 1 1 calc R . .
H3C H 0.6730 0.3811 0.5392 0.055 Uiso 1 1 calc R . .
C4 C 0.4938(3) 0.3266(3) 0.4580(6) 0.0271(12) Uani 1 1 d . . .
C5 C 0.4011(4) 0.3382(4) 0.5201(7) 0.0412(14) Uani 1 1 d . . .
H5A H 0.3671 0.2830 0.5043 0.062 Uiso 1 1 calc R . .
H5B H 0.3716 0.3874 0.4655 0.062 Uiso 1 1 calc R . .
H5C H 0.4040 0.3518 0.6311 0.062 Uiso 1 1 calc R . .

loop_
_atom_site_aniso_label
_atom_site_aniso_U_11
_atom_site_aniso_U_22
_atom_site_aniso_U_33
_atom_site_aniso_U_23
_atom_site_aniso_U_13
_atom_site_aniso_U_12
Pt1 0.02031(14) 0.02214(14) 0.01502(12) 0.00269(12) 0.00269(12) 0.00481(10)
Cl1 0.0331(7) 0.0337(7) 0.0178(5) 0.0009(6) 0.0060(5) 0.0127(6)
Cl2 0.0283(6) 0.0276(6) 0.0341(6) 0.0032(6) -0.0001(6) -0.0020(5)
N1 0.023(2) 0.027(2) 0.0150(18) 0.0015(18) 0.0039(16) 0.0046(18)
N2 0.022(2) 0.032(2) 0.023(2) 0.0094(18) 0.0035(18) 0.0085(18)
O1 0.036(2) 0.0260(18) 0.032(2) 0.0118(18) -0.0009(18) 0.0001(15)
C1 0.026(3) 0.020(2) 0.019(2) -0.003(2) 0.001(2) 0.002(2)
C2 0.023(3) 0.030(3) 0.020(2) 0.003(2) 0.003(2) 0.008(2)
C3 0.027(3) 0.049(4) 0.033(3) -0.005(3) 0.000(2) 0.002(2)
C4 0.032(3) 0.027(3) 0.023(3) 0.000(2) 0.002(2) -0.005(2)
C5 0.038(3) 0.048(3) 0.037(3) 0.013(3) 0.010(3) 0.001(3)

loop_
_atom_type_symbol
_atom_type_description
_atom_type_scat_dispersion_real
_atom_type_scat_dispersion_imag
_atom_type_scat_source
C C 0.0033 0.0016 'International Tables Vol C Tables 4.2.6.8 and 6.1.1.4'
H H 0.0000 0.0000 'International Tables Vol C Tables 4.2.6.8 and 6.1.1.4'
N N 0.0061 0.0033 'International Tables Vol C Tables 4.2.6.8 and 6.1.1.4'
O O 0.0106 0.0060 'International Tables Vol C Tables 4.2.6.8 and 6.1.1.4'
Cl Cl 0.1484 0.1585 'International Tables Vol C Tables 4.2.6.8 and 6.1.1.4'
Pt Pt -1.7033 8.3905 'International Tables Vol C Tables 4.2.6.8 and 6.1.1.4'

loop_
_geom_angle_atom_site_label_1
_geom_angle_atom_site_label_2
_geom_angle_atom_site_label_3
_geom_angle
_geom_angle_site_symmetry_1
_geom_angle_site_symmetry_3
_geom_angle_publ_flag
N1 Pt1 N1 180.0(2) 5_665 . ?
N1 Pt1 Cl1 85.85(11) 5_665 . ?
N1 Pt1 Cl1 94.15(11) . . ?
N1 Pt1 Cl1 94.15(11) 5_665 5_665 ?
N1 Pt1 Cl1 85.85(11) . 5_665 ?
Cl1 Pt1 Cl1 180.00(6) . 5_665 ?
N1 Pt1 Cl2 92.11(12) 5_665 5_665 ?
N1 Pt1 Cl2 87.89(12) . 5_665 ?
Cl1 Pt1 Cl2 89.57(5) . 5_665 ?
Cl1 Pt1 Cl2 90.43(5) 5_665 5_665 ?
N1 Pt1 Cl2 87.89(12) 5_665 . ?
N1 Pt1 Cl2 92.11(12) . . ?
Cl1 Pt1 Cl2 90.43(5) . . ?
Cl1 Pt1 Cl2 89.57(5) 5_665 . ?
Cl2 Pt1 Cl2 180.0 5_665 . ?
C1 N1 Pt1 134.2(3) . . ?
C1 N1 H1 112.9 . . ?
Pt1 N1 H1 112.9 . . ?
C1 N2 C4 129.6(4) . . ?
C1 N2 H2 115.2 . . ?
C4 N2 H2 115.2 . . ?
N1 C1 N2 119.7(4) . . ?
N1 C1 C2 119.2(4) . . ?
N2 C1 C2 121.2(4) . . ?
C3 C2 C1 112.9(4) . . ?
C3 C2 H2A 109.0 . . ?
C1 C2 H2A 109.0 . . ?
C3 C2 H2B 109.0 . . ?
C1 C2 H2B 109.0 . . ?
H2A C2 H2B 107.8 . . ?
C2 C3 H3A 109.5 . . ?
C2 C3 H3B 109.5 . . ?
H3A C3 H3B 109.5 . . ?
C2 C3 H3C 109.5 . . ?
H3A C3 H3C 109.5 . . ?
H3B C3 H3C 109.5 . . ?
O1 C4 N2 122.5(5) . . ?
O1 C4 C5 123.3(5) . . ?
N2 C4 C5 114.2(4) . . ?
C4 C5 H5A 109.5 . . ?
C4 C5 H5B 109.5 . . ?
H5A C5 H5B 109.5 . . ?
C4 C5 H5C 109.5 . . ?
H5A C5 H5C 109.5 . . ?
H5B C5 H5C 109.5 . . ?

loop_
_geom_bond_atom_site_label_1
_geom_bond_atom_site_label_2
_geom_bond_distance
_geom_bond_site_symmetry_2
_geom_bond_publ_flag
Pt1 N1 2.022(4) 5_665 ?
Pt1 N1 2.022(4) . ?
Pt1 Cl1 2.3201(11) . ?
Pt1 Cl1 2.3201(11) 5_665 ?
Pt1 Cl2 2.3239(11) 5_665 ?
Pt1 Cl2 2.3239(11) . ?
N1 C1 1.293(6) . ?
N1 H1 0.8800 . ?
N2 C1 1.360(6) . ?
N2 C4 1.388(6) . ?
N2 H2 0.8800 . ?
O1 C4 1.215(6) . ?
C1 C2 1.508(6) . ?
C2 C3 1.501(7) . ?
C2 H2A 0.9900 . ?
C2 H2B 0.9900 . ?
C3 H3A 0.9800 . ?
C3 H3B 0.9800 . ?
C3 H3C 0.9800 . ?
C4 C5 1.497(7) . ?
C5 H5A 0.9800 . ?
C5 H5B 0.9800 . ?
C5 H5C 0.9800 . ?

loop_
_geom_hbond_atom_site_label_D
_geom_hbond_atom_site_label_H
_geom_hbond_atom_site_label_A
_geom_hbond_distance_DH
_geom_hbond_distance_HA
_geom_hbond_distance_DA
_geom_hbond_angle_DHA
_geom_hbond_site_symmetry_A
N1 H1 O1 0.88 2.00 2.878(5) 173.4 4_564
N2 H2 Cl1 0.88 2.36 3.150(4) 149.8 .
N2 H2 Cl2 0.88 2.84 3.266(4) 111.2 .

loop_
_geom_torsion_atom_site_label_1
_geom_torsion_atom_site_label_2
_geom_torsion_atom_site_label_3
_geom_torsion_atom_site_label_4
_geom_torsion
_geom_torsion_site_symmetry_1
_geom_torsion_site_symmetry_2
_geom_torsion_site_symmetry_3
_geom_torsion_site_symmetry_4
_geom_torsion_publ_flag
N1 Pt1 N1 C1 -116(69) 5_665 . . . ?
Cl1 Pt1 N1 C1 45.7(5) . . . . ?
Cl1 Pt1 N1 C1 -134.3(5) 5_665 . . . ?
Cl2 Pt1 N1 C1 135.1(5) 5_665 . . . ?
Cl2 Pt1 N1 C1 -44.9(5) . . . . ?
Pt1 N1 C1 N2 -9.4(7) . . . . ?
Pt1 N1 C1 C2 171.2(3) . . . . ?
C4 N2 C1 N1 170.3(5) . . . . ?
C4 N2 C1 C2 -10.4(8) . . . . ?
N1 C1 C2 C3 108.4(5) . . . . ?
N2 C1 C2 C3 -70.9(6) . . . . ?
C1 N2 C4 O1 -0.5(8) . . . . ?
C1 N2 C4 C5 178.6(5) . . . . ?
